data_7111147
loop_
_publ_author_name
'Turner, Boaz'
'Shterenberg, Alexander'
'Kapon, Moshe'
'Eichen, Yoav'
'Suwinska, Kinga'

_publ_section_title
;
 Selective anion binding and solid-state host--guest chemistry of an
 extended cavity calix[6]pyrrole
;
_journal_issue 1
_journal_name_full 'Chemical Communications'
_journal_page_first 13
_journal_paper_doi 10.1039/b007788g
_journal_year 2001
_chemical_formula_sum 'C82.5 H89 Cl12 N6 O9.5'
_chemical_formula_weight 1742.00
_chemical_melting_point 248
_chemical_name_systematic
; 
 1,1,3,3,5,5- meso- hexaphenyl- 2,2,4,4,6,6- meso- hexamethyl- calix[6]pyrrole
;
_space_group_IT_number 14
_symmetry_cell_setting monoclinic
_symmetry_space_group_name_Hall '-P 2yn'
_symmetry_space_group_name_H-M 'P 1 21/n 1'
_atom_sites_solution_hydrogens geom
_atom_sites_solution_primary direct
_atom_sites_solution_secondary difmap
_audit_creation_method SHELXL-97
_cell_angle_alpha 90.00
_cell_angle_beta 107.730(3)
_cell_angle_gamma 90.00
_cell_formula_units_Z 4
_cell_length_a 17.7730(10)
_cell_length_b 20.2090(10)
_cell_length_c 26.2590(10)
_cell_measurement_reflns_used 82763
_cell_measurement_temperature 170.0(1)
_cell_measurement_theta_max 22.5
_cell_measurement_theta_min 2.0
_cell_volume 8983.6(8)
_computing_cell_refinement 'HKL Scalepack (Otwinowski & Minor 1997)'
_computing_data_collection 'Nonius (1997), KappaCCD Collect Program'
_computing_data_reduction 'HKL Denzo and Scalepack (Otwinowski & Minor 1997)'
_computing_molecular_graphics
; 
 Molecular Structure Corporation (1999). 
 ORTEP. TEXRAY Structure Analysis Package. 
 MSC, 3200 Research Forest Drive, The 
 Woodlands,TX 77381, USA.  
;
_computing_publication_material 'SHELXL-97 (Sheldrick, 1997)'
_computing_structure_refinement 'SHELXL-97 (Sheldrick, 1997)'
_computing_structure_solution 'SHELXS-97 (Sheldrick, 1990)'
_diffrn_ambient_temperature 170.0(1)
_diffrn_measured_fraction_theta_full 0.934
_diffrn_measured_fraction_theta_max 0.934
_diffrn_measurement_device_type KappaCCD
_diffrn_measurement_method CCD
_diffrn_radiation_monochromator graphite
_diffrn_radiation_source 'fine-focus sealed tube'
_diffrn_radiation_type MoK\a
_diffrn_radiation_wavelength 0.71070
_diffrn_reflns_av_R_equivalents 0.0000
_diffrn_reflns_av_sigmaI/netI 0.1739
_diffrn_reflns_limit_h_max 20
_diffrn_reflns_limit_h_min 0
_diffrn_reflns_limit_k_max 23
_diffrn_reflns_limit_k_min 0
_diffrn_reflns_limit_l_max 29
_diffrn_reflns_limit_l_min -30
_diffrn_reflns_number 14385
_diffrn_reflns_theta_full 24.77
_diffrn_reflns_theta_max 24.77
_diffrn_reflns_theta_min 1.23
_exptl_absorpt_coefficient_mu 0.426
_exptl_crystal_colour 'pale yellow'
_exptl_crystal_density_diffrn 1.288
_exptl_crystal_density_method 'not measured'
_exptl_crystal_description prism
_exptl_crystal_F_000 3624
_exptl_crystal_size_max 0.41
_exptl_crystal_size_mid 0.26
_exptl_crystal_size_min 0.24
_refine_diff_density_max 1.031
_refine_diff_density_min -0.639
_refine_diff_density_rms 0.135
_refine_ls_extinction_coef 0.0061(7)
_refine_ls_extinction_expression Fc^*^=kFc[1+0.001xFc^2^\l^3^/sin(2\q)]^-1/4^
_refine_ls_extinction_method SHELXL
_refine_ls_goodness_of_fit_ref 1.014
_refine_ls_hydrogen_treatment mixed
_refine_ls_matrix_type full
_refine_ls_number_parameters 1054
_refine_ls_number_reflns 14385
_refine_ls_number_restraints 0
_refine_ls_restrained_S_all 1.014
_refine_ls_R_factor_all 0.2231
_refine_ls_R_factor_gt 0.1168
_refine_ls_shift/su_max 0.022
_refine_ls_shift/su_mean 0.001
_refine_ls_structure_factor_coef Fsqd
_refine_ls_weighting_details 'calc w=1/[\s^2^(Fo^2^)+(0.1969P)^2^+0.0000P] where P=(Fo^2^+2Fc^2^)/3'
_refine_ls_weighting_scheme calc
_refine_ls_wR_factor_gt 0.3188
_refine_ls_wR_factor_ref 0.3653
_reflns_number_gt 5318
_reflns_number_total 14385
_reflns_threshold_expression >2sigma(I)
_cod_data_source_file b007788gsup1.cif
_cod_data_source_block hexapyr170
_cod_depositor_comments
;
The following automatic conversions were performed:

'_symmetry_cell_setting' value 'Monoclinic' changed to 'monoclinic'
according to /home/saulius/struct/CIF-dictionaries/cif_core.dic
dictionary named 'cif_core.dic' version 2.4.2 from 2011-04-26.

Automatic conversion script
Id: cif_fix_values 1891 2012-01-12 08:04:46Z andrius 
;
_cod_original_sg_symbol_H-M P21/n
_cod_original_formula_sum 'C82.50 H89 Cl12 N6 O9.50'
_cod_database_code 7111147

loop_
_symmetry_equiv_pos_as_xyz
'x, y, z'
'-x+1/2, y+1/2, -z+1/2'
'-x, -y, -z'
'x-1/2, -y-1/2, z-1/2'

loop_
_atom_site_label
_atom_site_type_symbol
_atom_site_fract_x
_atom_site_fract_y
_atom_site_fract_z
_atom_site_U_iso_or_equiv
_atom_site_adp_type
_atom_site_occupancy
_atom_site_symmetry_multiplicity
_atom_site_calc_flag
_atom_site_refinement_flags
C1 C 0.2661(5) 0.6447(4) 0.8138(3) 0.048(2) Uani 1 1 d .
C2 C 0.3229(5) 0.6597(5) 0.8607(3) 0.060(3) Uani 1 1 d .
H2 H 0.3284 0.7035 0.8721 0.05(2) Uiso 1 1 calc R
C3 C 0.3712(6) 0.6138(5) 0.8911(4) 0.069(3) Uani 1 1 d .
H3 H 0.4079 0.6259 0.9234 0.18(6) Uiso 1 1 calc R
C4 C 0.3661(6) 0.5503(5) 0.8747(4) 0.071(3) Uani 1 1 d .
H4 H 0.3989 0.5187 0.8961 0.08(3) Uiso 1 1 calc R
C5 C 0.3136(6) 0.5318(6) 0.8270(4) 0.091(4) Uani 1 1 d .
H5 H 0.3117 0.4882 0.8153 0.16(6) Uiso 1 1 calc R
C6 C 0.2617(6) 0.5804(5) 0.7955(4) 0.067(3) Uani 1 1 d .
H6 H 0.2254 0.5688 0.7630 0.07(3) Uiso 1 1 calc R
C7 C 0.2108(4) 0.6987(4) 0.7793(3) 0.045(2) Uani 1 1 d .
C8 C 0.2631(5) 0.7538(4) 0.7663(3) 0.047(2) Uani 1 1 d .
C9 C 0.3225(5) 0.7362(5) 0.7446(3) 0.059(3) Uani 1 1 d .
H9 H 0.3327 0.6918 0.7399 0.12(4) Uiso 1 1 calc R
C10 C 0.3653(5) 0.7838(6) 0.7302(4) 0.071(3) Uani 1 1 d .
H10 H 0.4037 0.7716 0.7145 0.04(2) Uiso 1 1 calc R
C11 C 0.3537(6) 0.8505(6) 0.7380(4) 0.071(3) Uani 1 1 d .
H11 H 0.3837 0.8827 0.7279 0.20(7) Uiso 1 1 calc R
C12 C 0.2971(5) 0.8676(5) 0.7609(3) 0.057(2) Uani 1 1 d .
H12 H 0.2890 0.9119 0.7673 0.04(2) Uiso 1 1 calc R
C13 C 0.2524(5) 0.8199(5) 0.7745(3) 0.049(2) Uani 1 1 d .
H13 H 0.2136 0.8324 0.7898 0.014(16) Uiso 1 1 calc R
C14 C 0.1571(4) 0.7261(4) 0.8102(3) 0.0395(19) Uani 1 1 d .
C15 C 0.1607(5) 0.7291(4) 0.8627(3) 0.048(2) Uani 1 1 d .
H15 H 0.2016 0.7128 0.8911 0.05(2) Uiso 1 1 calc R
C16 C 0.0927(5) 0.7605(4) 0.8668(3) 0.046(2) Uani 1 1 d .
H16 H 0.0805 0.7681 0.8983 0.05(2) Uiso 1 1 calc R
C17 C 0.0473(4) 0.7783(4) 0.8166(3) 0.0409(19) Uani 1 1 d .
N18 N 0.0871(4) 0.7572(3) 0.7830(2) 0.0426(17) Uani 1 1 d .
H18 H 0.0708 0.7625 0.7488 0.04(2) Uiso 1 1 calc R
C19 C -0.0350(5) 0.8047(4) 0.7960(3) 0.044(2) Uani 1 1 d .
C20 C -0.0896(5) 0.7471(4) 0.7688(4) 0.057(2) Uani 1 1 d .
H20A H -0.1430 0.7628 0.7553 0.05(2) Uiso 1 1 calc R
H20B H -0.0869 0.7126 0.7944 0.06(3) Uiso 1 1 calc R
H20C H -0.0729 0.7301 0.7398 0.04(2) Uiso 1 1 calc R
C21 C -0.0619(6) 0.8313(6) 0.8426(4) 0.070(3) Uani 1 1 d .
H21A H -0.1145 0.8486 0.8289 0.10(4) Uiso 1 1 calc R
H21B H -0.0268 0.8659 0.8606 0.06(3) Uiso 1 1 calc R
H21C H -0.0611 0.7961 0.8673 0.09(3) Uiso 1 1 calc R
C22 C -0.0401(4) 0.8601(4) 0.7565(3) 0.0380(19) Uani 1 1 d .
C23 C 0.0144(5) 0.8990(4) 0.7445(3) 0.048(2) Uani 1 1 d .
H23 H 0.0688 0.8966 0.7602 0.11(4) Uiso 1 1 calc R
C24 C -0.0266(5) 0.9447(4) 0.7032(3) 0.047(2) Uani 1 1 d .
H24 H -0.0032 0.9769 0.6877 0.05(2) Uiso 1 1 calc R
C25 C -0.1051(5) 0.9326(4) 0.6909(3) 0.043(2) Uani 1 1 d .
N26 N -0.1136(4) 0.8811(3) 0.7238(2) 0.0417(16) Uani 1 1 d .
H26 H -0.1580 0.8645 0.7240 0.05(3) Uiso 1 1 calc R
C27 C -0.1772(4) 0.9679(4) 0.6546(3) 0.040(2) Uani 1 1 d .
C28 C -0.2131(5) 1.0170(4) 0.6871(3) 0.045(2) Uani 1 1 d .
C29 C -0.1972(5) 1.0133(5) 0.7424(3) 0.062(3) Uani 1 1 d .
H29 H -0.1634 0.9806 0.7616 0.05(2) Uiso 1 1 calc R
C30 C -0.2309(6) 1.0572(5) 0.7686(4) 0.075(3) Uani 1 1 d .
H30 H -0.2204 1.0532 0.8054 0.10(4) Uiso 1 1 calc R
C31 C -0.2795(6) 1.1068(5) 0.7422(4) 0.066(3) Uani 1 1 d .
H31 H -0.3019 1.1364 0.7605 0.05(2) Uiso 1 1 calc R
C32 C -0.2941(6) 1.1118(5) 0.6890(4) 0.067(3) Uani 1 1 d .
H32 H -0.3268 1.1456 0.6708 0.05(2) Uiso 1 1 calc R
C33 C -0.2622(5) 1.0684(4) 0.6604(3) 0.056(2) Uani 1 1 d .
H33 H -0.2734 1.0733 0.6237 0.04(2) Uiso 1 1 calc R
C34 C -0.1543(5) 1.0063(4) 0.6125(3) 0.048(2) Uani 1 1 d .
C35 C -0.1055(6) 1.0604(5) 0.6263(4) 0.070(3) Uani 1 1 d .
H35 H -0.0875 1.0725 0.6621 0.008(15) Uiso 1 1 calc R
C36 C -0.0809(7) 1.0988(6) 0.5893(6) 0.088(3) Uani 1 1 d .
H36 H -0.0475 1.1350 0.6003 0.07(3) Uiso 1 1 calc R
C37 C -0.1083(8) 1.0806(8) 0.5365(6) 0.110(5) Uani 1 1 d .
H37 H -0.0934 1.1051 0.5112 0.12(4) Uiso 1 1 calc R
C38 C -0.1584(9) 1.0257(7) 0.5197(5) 0.095(4) Uani 1 1 d .
H38 H -0.1767 1.0135 0.4839 0.10(4) Uiso 1 1 calc R
C39 C -0.1800(6) 0.9900(5) 0.5593(4) 0.067(3) Uani 1 1 d .
H39 H -0.2132 0.9537 0.5488 0.022(19) Uiso 1 1 calc R
C40 C -0.2416(5) 0.9183(4) 0.6294(3) 0.047(2) Uani 1 1 d .
C41 C -0.3218(5) 0.9218(5) 0.6142(3) 0.057(2) Uani 1 1 d .
H41 H -0.3509 0.9574 0.6205 0.18(6) Uiso 1 1 calc R
C42 C -0.3538(6) 0.8635(5) 0.5878(3) 0.058(2) Uani 1 1 d .
H42 H -0.4073 0.8537 0.5739 0.10(4) Uiso 1 1 calc R
C43 C -0.2926(5) 0.8234(4) 0.5860(3) 0.046(2) Uani 1 1 d .
N44 N -0.2244(4) 0.8568(3) 0.6121(2) 0.0459(17) Uani 1 1 d .
H44 H -0.1775 0.8417 0.6171 0.06(3) Uiso 1 1 calc R
C45 C -0.2915(5) 0.7526(4) 0.5685(3) 0.049(2) Uani 1 1 d .
C46 C -0.3757(5) 0.7326(5) 0.5351(4) 0.062(3) Uani 1 1 d .
H46A H -0.3756 0.6876 0.5235 0.07(3) Uiso 1 1 calc R
H46B H -0.3934 0.7610 0.5045 0.11(4) Uiso 1 1 calc R
H46C H -0.4106 0.7368 0.5565 0.07(3) Uiso 1 1 calc R
C47 C -0.2639(6) 0.7071(5) 0.6188(3) 0.060(3) Uani 1 1 d .
H47A H -0.2635 0.6619 0.6077 0.08(3) Uiso 1 1 calc R
H47B H -0.2995 0.7118 0.6397 0.06(3) Uiso 1 1 calc R
H47C H -0.2116 0.7197 0.6400 0.10(4) Uiso 1 1 calc R
C48 C -0.2374(5) 0.7445(4) 0.5347(3) 0.045(2) Uani 1 1 d .
C49 C -0.2019(5) 0.7896(4) 0.5102(3) 0.045(2) Uani 1 1 d .
H49 H -0.2070 0.8354 0.5105 0.05(2) Uiso 1 1 calc R
C50 C -0.1556(4) 0.7526(4) 0.4840(3) 0.043(2) Uani 1 1 d .
H50 H -0.1249 0.7709 0.4646 0.034(19) Uiso 1 1 calc R
C51 C -0.1633(4) 0.6867(4) 0.4919(3) 0.0380(19) Uani 1 1 d .
N52 N -0.2135(4) 0.6819(4) 0.5238(2) 0.0436(17) Uani 1 1 d .
H52 H -0.2276 0.6454 0.5350 0.08(4) Uiso 1 1 calc R
C53 C -0.1297(4) 0.6263(4) 0.4736(3) 0.0388(19) Uani 1 1 d .
C54 C -0.1926(4) 0.5898(4) 0.4272(3) 0.040(2) Uani 1 1 d .
C55 C -0.2716(5) 0.6068(4) 0.4129(3) 0.045(2) Uani 1 1 d .
H55 H -0.2878 0.6407 0.4311 0.031(19) Uiso 1 1 calc R
C56 C -0.3270(5) 0.5744(4) 0.3720(3) 0.052(2) Uani 1 1 d .
H56 H -0.3799 0.5869 0.3623 0.09(3) Uiso 1 1 calc R
C57 C -0.3024(5) 0.5222(5) 0.3453(3) 0.058(2) Uani 1 1 d .
H57 H -0.3390 0.4991 0.3182 0.05(2) Uiso 1 1 calc R
C58 C -0.2224(5) 0.5055(5) 0.3600(3) 0.055(2) Uani 1 1 d .
H58 H -0.2054 0.4713 0.3425 0.03(2) Uiso 1 1 calc R
C59 C -0.1698(5) 0.5388(4) 0.3996(3) 0.048(2) Uani 1 1 d .
H59 H -0.1167 0.5273 0.4088 0.09(4) Uiso 1 1 calc R
C60 C -0.0619(5) 0.6486(4) 0.4534(3) 0.042(2) Uani 1 1 d .
C61 C 0.0163(5) 0.6452(4) 0.4856(3) 0.046(2) Uani 1 1 d .
H61 H 0.0284 0.6254 0.5191 0.032(19) Uiso 1 1 calc R
C62 C 0.0777(5) 0.6713(5) 0.4678(3) 0.054(2) Uani 1 1 d .
H62 H 0.1300 0.6678 0.4891 0.08(3) Uiso 1 1 calc R
C63 C 0.0592(6) 0.7022(5) 0.4184(4) 0.067(3) Uani 1 1 d .
H63 H 0.0991 0.7212 0.4072 0.14(5) Uiso 1 1 calc R
C64 C -0.0184(6) 0.7051(5) 0.3856(4) 0.064(3) Uani 1 1 d .
H64 H -0.0306 0.7246 0.3520 0.11(4) Uiso 1 1 calc R
C65 C -0.0769(6) 0.6789(5) 0.4035(3) 0.059(2) Uani 1 1 d .
H65 H -0.1288 0.6813 0.3814 0.08(3) Uiso 1 1 calc R
C66 C -0.1022(5) 0.5771(4) 0.5202(3) 0.0393(19) Uani 1 1 d .
C67 C -0.0977(5) 0.5107(4) 0.5227(3) 0.046(2) Uani 1 1 d .
H67 H -0.1147 0.4819 0.4939 0.029(18) Uiso 1 1 calc R
C68 C -0.0626(5) 0.4921(5) 0.5769(3) 0.049(2) Uani 1 1 d .
H68 H -0.0547 0.4490 0.5898 0.19(7) Uiso 1 1 calc R
C69 C -0.0427(4) 0.5480(4) 0.6068(3) 0.0398(19) Uani 1 1 d .
N70 N -0.0693(4) 0.6007(4) 0.5714(2) 0.0428(17) Uani 1 1 d .
H70 H -0.0658 0.6418 0.5803 0.08(4) Uiso 1 1 calc R
C71 C -0.0098(5) 0.5594(4) 0.6656(3) 0.043(2) Uani 1 1 d .
C72 C -0.0733(5) 0.5880(5) 0.6874(3) 0.050(2) Uani 1 1 d .
H72A H -0.0513 0.5958 0.7251 0.06(2) Uiso 1 1 calc R
H72B H -0.1163 0.5573 0.6813 0.06(3) Uiso 1 1 calc R
H72C H -0.0922 0.6290 0.6696 0.03(2) Uiso 1 1 calc R
C73 C 0.0167(5) 0.4924(4) 0.6930(3) 0.057(2) Uani 1 1 d .
H73A H 0.0386 0.4990 0.7308 0.06(2) Uiso 1 1 calc R
H73B H 0.0559 0.4733 0.6792 0.027(19) Uiso 1 1 calc R
H73C H -0.0280 0.4633 0.6860 0.026(18) Uiso 1 1 calc R
C74 C 0.0600(5) 0.6056(4) 0.6768(3) 0.041(2) Uani 1 1 d .
C75 C 0.1027(5) 0.6312(4) 0.6448(3) 0.048(2) Uani 1 1 d .
H75 H 0.0929 0.6229 0.6085 0.07(3) Uiso 1 1 calc R
C76 C 0.1638(5) 0.6721(4) 0.6768(3) 0.048(2) Uani 1 1 d .
H76 H 0.2002 0.6962 0.6653 0.017(16) Uiso 1 1 calc R
C77 C 0.1593(5) 0.6697(4) 0.7270(3) 0.040(2) Uani 1 1 d .
N78 N 0.0962(4) 0.6306(3) 0.7270(2) 0.0395(16) Uani 1 1 d .
H78 H 0.0813 0.6227 0.7547 0.05(2) Uiso 1 1 calc R
Cl79 Cl -0.01720(16) 0.89768(13) 0.56612(9) 0.0755(8) Uani 1 1 d .
Cl80 Cl 0.06348(17) 0.77902(13) 0.55290(9) 0.0778(8) Uani 1 1 d .
Cl81 Cl 0.12619(16) 0.85849(14) 0.64671(11) 0.0835(9) Uani 1 1 d .
C82 C 0.0388(5) 0.8310(5) 0.5994(3) 0.056(2) Uani 1 1 d .
C83 C -0.0200(10) 0.7972(6) 0.6303(5) 0.144(7) Uani 1 1 d .
O84A O -0.0644(8) 0.7561(7) 0.6070(5) 0.077(4) Uiso 0.50 1 d P
O84B O 0.0097(10) 0.7593(10) 0.6533(7) 0.106(5) Uiso 0.50 1 d P
Cl85 Cl 0.1526(6) 0.5775(4) 0.9407(3) 0.100(3) Uiso 0.500(14) 1 d P
Cl86 Cl 0.0132(5) 0.5008(5) 0.9424(3) 0.124(4) Uiso 0.500(14) 1 d P
Cl87 Cl 0.1097(8) 0.4689(6) 0.8727(4) 0.156(4) Uiso 0.500(14) 1 d P
Cl88 Cl 0.1234(5) 0.5907(3) 0.9490(2) 0.072(2) Uiso 0.500(14) 1 d P
Cl89 Cl 0.0348(6) 0.4696(6) 0.9281(4) 0.135(4) Uiso 0.500(14) 1 d P
Cl90 Cl 0.1487(8) 0.4928(6) 0.8727(4) 0.155(4) Uiso 0.500(14) 1 d P
C91 C 0.0765(6) 0.5314(5) 0.8998(4) 0.076(3) Uiso 1 1 d .
C92 C 0.0118(7) 0.5684(7) 0.8552(5) 0.104(4) Uiso 1 1 d .
O93 O 0.0499(4) 0.6064(3) 0.8264(2) 0.0774(19) Uiso 1 1 d .
Cl1S Cl 0.2380(5) 0.1029(5) 0.0452(4) 0.108(3) Uiso 0.374(6) 1 d P
Cl2S Cl 0.0723(9) 0.0738(9) -0.0132(6) 0.167(6) Uiso 0.374(6) 1 d P
Cl3S Cl 0.1414(7) 0.0407(6) 0.0953(4) 0.115(4) Uiso 0.374(6) 1 d P
Cl4S Cl 0.2019(8) 0.0679(7) -0.0148(5) 0.125(5) Uiso 0.296(6) 1 d P
Cl5S Cl 0.2485(8) 0.0965(7) 0.0878(6) 0.123(5) Uiso 0.296(6) 1 d P
Cl6S Cl 0.0915(10) 0.0905(9) 0.0419(7) 0.152(6) Uiso 0.296(6) 1 d P
Cl7S Cl 0.1905(11) -0.0126(10) 0.0166(7) 0.200(6) Uiso 0.33 1 d P
Cl8S Cl 0.1185(6) 0.0130(6) 0.0922(4) 0.090(3) Uiso 0.33 1 d P
Cl9S Cl 0.1014(10) 0.1036(9) 0.0030(8) 0.160(6) Uiso 0.33 1 d P
C10S C 0.1624(9) 0.0449(8) 0.0390(5) 0.121(5) Uiso 1 1 d .
Cl11 Cl 0.0039(6) 0.9666(5) 0.1498(5) 0.111(4) Uiso 0.392(8) 1 d P
Cl12 Cl -0.0367(5) 0.8904(4) 0.2279(3) 0.087(3) Uiso 0.392(8) 1 d P
Cl13 Cl 0.0043(10) 0.8183(9) 0.1443(6) 0.181(6) Uiso 0.392(8) 1 d P
Cl14 Cl 0.0054(11) 0.9721(10) 0.1725(9) 0.036(6) Uiso 0.108(8) 1 d P
Cl15 Cl 0.016(2) 0.8548(17) 0.2346(11) 0.101(12) Uiso 0.108(8) 1 d P
Cl16 Cl 0.0456(15) 0.8467(13) 0.1444(9) 0.061(8) Uiso 0.108(8) 1 d P
C17S C -0.019(3) 0.885(2) 0.1594(18) 0.187(16) Uiso 0.50 1 d P
O18S O 0.0026(15) 0.9212(14) 0.1975(10) 0.171(9) Uiso 0.50 1 d P
O19S O 0.0289(17) 0.8700(14) 0.1151(11) 0.188(11) Uiso 0.50 1 d P
Cl20 Cl 0.1818(5) 0.6380(4) 0.3205(3) 0.126(2) Uiso 0.50 1 d P
Cl21 Cl 0.0551(4) 0.6337(4) 0.2080(3) 0.098(2) Uiso 0.50 1 d P
Cl22 Cl 0.0832(4) 0.7553(3) 0.2875(2) 0.0958(18) Uiso 0.50 1 d P
C23S C 0.1822(9) 0.7098(8) 0.2384(6) 0.042(4) Uiso 0.50 1 d P
C24S C 0.1295(8) 0.6813(7) 0.2593(5) 0.032(3) Uiso 0.50 1 d P
C25S C 0.0701(12) 0.6370(10) 0.2356(9) 0.062(6) Uiso 0.50 1 d P
C26S C 0.0506(8) 0.6816(8) 0.1859(5) 0.035(3) Uiso 0.50 1 d P
C27S C 0.2280(13) 0.6555(12) 0.2218(8) 0.044(7) Uiso 0.50 1 d P
O28S O 0.0812(4) 0.6738(4) 0.3005(3) 0.089(2) Uiso 1 1 d .
O29S O 0.1574(11) 0.7678(10) 0.2553(7) 0.132(6) Uiso 0.50 1 d P
O30S O 0.2254(8) 0.6761(7) 0.2160(5) 0.040(4) Uiso 0.50 1 d P
O31S O 0.1833(16) 0.5831(15) 0.2823(11) 0.208(11) Uiso 0.50 1 d P
O32S O 0.092(3) 0.575(3) 0.209(2) 0.39(3) Uiso 0.50 1 d P
C33S C 0.0731(11) 0.3435(11) 0.0392(6) 0.039(4) Uiso 0.50 1 d P
C34S C 0.0822(18) 0.3084(17) 0.0355(11) 0.104(10) Uiso 0.50 1 d P
C35S C 0.140(2) 0.3053(19) 0.0171(13) 0.145(11) Uiso 0.50 1 d P
C36S C 0.1806(15) 0.3791(14) 0.0136(9) 0.098(7) Uiso 0.50 1 d P
C37S C 0.2353(15) 0.2851(13) 0.0772(11) 0.059(7) Uiso 0.50 1 d P
C38S C 0.2328(15) 0.2904(14) 0.0500(13) 0.083(8) Uiso 0.50 1 d P
C39S C 0.162(3) 0.2884(18) -0.0362(15) 0.145(12) Uiso 0.50 1 d P
C40S C 0.224(2) 0.2851(16) -0.0176(14) 0.119(10) Uiso 0.50 1 d P
C41S C 0.214(3) 0.302(2) -0.0521(19) 0.191(18) Uiso 0.50 1 d P
O42S O 0.1036(12) 0.3585(10) 0.0274(7) 0.111(6) Uiso 0.50 1 d P
O43S O 0.2155(11) 0.2643(9) 0.0811(7) 0.085(6) Uiso 0.50 1 d P
O44S O 0.0887(13) 0.2912(10) -0.0567(7) 0.129(6) Uiso 0.50 1 d P
O45S O 0.2226(18) 0.3240(17) 0.0258(12) 0.183(11) Uiso 0.50 1 d P
O46W O 0.0902(8) 0.9675(7) 0.9909(5) 0.200(5) Uiso 1 1 d .
O47W O 0.2513(4) 0.9537(4) 0.0591(3) 0.096(2) Uiso 1 1 d .
O48W O 0.1169(6) 0.1466(5) 0.8634(4) 0.139(3) Uiso 1 1 d .

loop_
_atom_site_aniso_label
_atom_site_aniso_U_11
_atom_site_aniso_U_22
_atom_site_aniso_U_33
_atom_site_aniso_U_23
_atom_site_aniso_U_13
_atom_site_aniso_U_12
C1 0.048(5) 0.045(6) 0.046(5) -0.007(4) 0.004(4) 0.010(4)
C2 0.063(6) 0.052(7) 0.050(5) -0.012(5) -0.008(4) 0.017(5)
C3 0.061(6) 0.065(8) 0.065(6) -0.008(5) -0.003(5) 0.027(6)
C4 0.071(7) 0.053(7) 0.074(7) -0.003(6) 0.000(5) 0.022(6)
C5 0.091(8) 0.066(8) 0.083(7) -0.006(6) -0.020(6) 0.026(7)
C6 0.065(6) 0.049(7) 0.072(6) -0.004(5) -0.002(5) 0.010(5)
C7 0.038(5) 0.047(6) 0.043(4) -0.002(4) 0.003(4) 0.002(4)
C8 0.053(5) 0.046(6) 0.039(4) -0.004(4) 0.010(4) -0.005(5)
C9 0.048(6) 0.066(8) 0.068(6) -0.029(5) 0.028(5) -0.018(5)
C10 0.047(6) 0.085(9) 0.089(7) -0.024(6) 0.033(5) -0.007(6)
C11 0.066(7) 0.081(9) 0.064(6) -0.007(6) 0.017(5) -0.026(7)
C12 0.066(6) 0.046(7) 0.056(5) -0.012(5) 0.016(5) -0.005(5)
C13 0.046(5) 0.050(6) 0.048(5) -0.002(4) 0.012(4) -0.009(5)
C14 0.035(4) 0.039(5) 0.042(5) -0.001(4) 0.007(4) 0.002(4)
C15 0.052(5) 0.037(5) 0.045(5) 0.000(4) 0.000(4) 0.008(4)
C16 0.044(5) 0.054(6) 0.037(5) -0.007(4) 0.008(4) 0.002(4)
C17 0.042(5) 0.043(5) 0.039(4) 0.000(4) 0.013(4) 0.001(4)
N18 0.041(4) 0.046(5) 0.038(4) 0.001(3) 0.007(3) 0.003(3)
C19 0.040(5) 0.047(6) 0.043(4) 0.003(4) 0.011(4) 0.001(4)
C20 0.040(5) 0.053(6) 0.076(6) 0.010(5) 0.016(5) 0.000(5)
C21 0.063(7) 0.085(8) 0.066(6) 0.010(7) 0.026(5) 0.020(7)
C22 0.030(4) 0.042(5) 0.042(4) 0.006(4) 0.010(3) 0.009(4)
C23 0.046(6) 0.045(6) 0.053(5) -0.002(4) 0.013(4) -0.001(5)
C24 0.050(6) 0.046(6) 0.046(5) 0.001(4) 0.019(4) -0.002(5)
C25 0.044(5) 0.043(6) 0.044(4) 0.003(4) 0.017(4) 0.009(4)
N26 0.037(4) 0.041(4) 0.047(4) 0.001(3) 0.011(3) 0.004(3)
C27 0.042(5) 0.041(5) 0.040(4) -0.004(4) 0.015(4) 0.002(4)
C28 0.056(5) 0.037(5) 0.042(5) -0.004(4) 0.015(4) 0.005(4)
C29 0.074(7) 0.057(7) 0.055(6) 0.007(5) 0.020(5) 0.030(6)
C30 0.096(8) 0.076(8) 0.057(6) 0.003(5) 0.031(6) 0.034(7)
C31 0.080(7) 0.058(7) 0.069(7) -0.017(5) 0.034(6) 0.015(6)
C32 0.073(7) 0.050(7) 0.075(7) 0.001(5) 0.018(5) 0.026(6)
C33 0.059(6) 0.053(6) 0.054(6) -0.004(5) 0.014(4) 0.011(5)
C34 0.054(5) 0.041(6) 0.050(5) 0.014(4) 0.017(4) 0.018(5)
C35 0.067(7) 0.077(8) 0.068(7) 0.017(6) 0.026(5) 0.017(6)
C36 0.074(8) 0.070(9) 0.126(11) 0.032(8) 0.039(8) 0.000(7)
C37 0.110(11) 0.125(14) 0.113(11) 0.060(10) 0.061(10) 0.037(10)
C38 0.137(12) 0.085(10) 0.081(9) 0.017(7) 0.059(8) 0.019(9)
C39 0.087(7) 0.056(7) 0.065(7) 0.015(5) 0.034(5) 0.009(6)
C40 0.047(5) 0.056(6) 0.039(4) -0.003(4) 0.014(4) 0.011(5)
C41 0.050(6) 0.060(7) 0.061(6) -0.010(5) 0.016(4) 0.013(5)
C42 0.057(7) 0.065(7) 0.047(5) -0.011(5) 0.010(4) 0.009(5)
C43 0.043(5) 0.054(6) 0.039(4) -0.002(4) 0.011(4) 0.001(5)
N44 0.046(5) 0.048(5) 0.045(4) 0.000(3) 0.015(3) 0.007(4)
C45 0.052(5) 0.051(6) 0.044(5) -0.005(4) 0.014(4) 0.006(5)
C46 0.057(6) 0.054(7) 0.076(6) -0.011(6) 0.022(5) 0.001(5)
C47 0.079(8) 0.056(7) 0.055(5) 0.005(5) 0.033(6) 0.013(5)
C48 0.046(5) 0.049(6) 0.040(4) -0.007(4) 0.014(4) 0.000(4)
C49 0.057(5) 0.030(5) 0.051(5) -0.005(4) 0.019(4) -0.002(4)
C50 0.048(5) 0.048(6) 0.032(4) 0.006(4) 0.014(4) -0.004(4)
C51 0.045(5) 0.034(5) 0.033(4) -0.003(4) 0.010(4) 0.002(4)
N52 0.052(4) 0.037(5) 0.045(4) -0.002(3) 0.021(3) 0.002(4)
C53 0.038(4) 0.043(5) 0.033(4) -0.002(4) 0.006(3) 0.002(4)
C54 0.042(5) 0.046(5) 0.025(4) -0.002(4) 0.001(3) -0.002(4)
C55 0.043(5) 0.046(6) 0.042(4) -0.004(4) 0.009(4) 0.006(4)
C56 0.053(6) 0.052(6) 0.046(5) -0.002(4) 0.008(4) 0.004(5)
C57 0.053(6) 0.064(7) 0.045(5) -0.009(5) -0.005(4) 0.002(5)
C58 0.067(6) 0.051(6) 0.041(5) -0.008(4) 0.008(5) 0.007(5)
C59 0.047(6) 0.053(6) 0.036(4) -0.004(4) 0.000(4) 0.001(5)
C60 0.048(5) 0.037(5) 0.040(4) -0.007(4) 0.013(4) 0.008(4)
C61 0.041(5) 0.053(6) 0.042(5) -0.004(4) 0.007(4) -0.005(4)
C62 0.048(6) 0.068(7) 0.045(5) -0.005(5) 0.014(4) 0.004(5)
C63 0.078(8) 0.067(7) 0.068(6) -0.006(5) 0.040(6) -0.012(6)
C64 0.052(6) 0.084(8) 0.059(6) 0.021(5) 0.023(5) 0.006(5)
C65 0.056(6) 0.065(7) 0.055(5) 0.003(5) 0.015(5) 0.013(5)
C66 0.053(5) 0.037(5) 0.025(4) 0.002(4) 0.007(3) 0.001(4)
C67 0.052(5) 0.046(6) 0.032(4) -0.005(4) 0.003(4) -0.005(4)
C68 0.058(6) 0.041(6) 0.044(5) -0.001(4) 0.011(4) -0.005(5)
C69 0.042(5) 0.033(5) 0.041(4) 0.000(4) 0.008(4) 0.003(4)
N70 0.050(4) 0.042(5) 0.037(4) -0.003(3) 0.014(3) 0.002(3)
C71 0.046(5) 0.051(6) 0.028(4) 0.001(4) 0.003(3) 0.000(4)
C72 0.050(5) 0.064(7) 0.033(5) -0.014(4) 0.008(4) -0.008(5)
C73 0.063(6) 0.057(6) 0.043(5) 0.005(4) 0.003(4) -0.005(5)
C74 0.049(5) 0.036(5) 0.040(5) 0.006(4) 0.013(4) 0.004(4)
C75 0.050(5) 0.048(6) 0.045(5) 0.000(4) 0.011(4) 0.005(4)
C76 0.042(5) 0.046(6) 0.052(5) 0.001(4) 0.010(4) -0.010(4)
C77 0.042(5) 0.045(5) 0.032(4) 0.000(4) 0.009(4) 0.000(4)
N78 0.042(4) 0.047(5) 0.027(3) -0.002(3) 0.007(3) -0.001(3)
Cl79 0.0830(18) 0.0643(18) 0.0723(16) 0.0010(13) 0.0131(13) 0.0168(15)
Cl80 0.102(2) 0.0655(18) 0.0699(16) -0.0093(13) 0.0325(14) 0.0080(15)
Cl81 0.0715(18) 0.0670(19) 0.0943(18) -0.0163(15) -0.0011(14) -0.0056(15)
C82 0.056(6) 0.052(6) 0.057(5) 0.004(4) 0.015(4) -0.001(5)
C83 0.200(15) 0.064(9) 0.099(9) 0.057(8) -0.061(10) -0.051(10)

loop_
_atom_type_symbol
_atom_type_description
_atom_type_scat_dispersion_real
_atom_type_scat_dispersion_imag
_atom_type_scat_source
C C 0.0033 0.0016 'International Tables Vol C Tables 4.2.6.8 and 6.1.1.4'
H H 0.0000 0.0000 'International Tables Vol C Tables 4.2.6.8 and 6.1.1.4'
N N 0.0061 0.0033 'International Tables Vol C Tables 4.2.6.8 and 6.1.1.4'
O O 0.0106 0.0060 'International Tables Vol C Tables 4.2.6.8 and 6.1.1.4'
Cl Cl 0.1484 0.1585 'International Tables Vol C Tables 4.2.6.8 and 6.1.1.4'

loop_
_geom_angle_atom_site_label_1
_geom_angle_atom_site_label_2
_geom_angle_atom_site_label_3
_geom_angle
C2 C1 C6 118.0(8)
C2 C1 C7 122.0(8)
C6 C1 C7 119.9(7)
C3 C2 C1 123.0(9)
C4 C3 C2 119.7(9)
C3 C4 C5 121.0(10)
C4 C5 C6 118.9(11)
C1 C6 C5 119.3(9)
C77 C7 C14 108.5(6)
C77 C7 C8 108.4(6)
C14 C7 C8 111.6(7)
C77 C7 C1 110.8(7)
C14 C7 C1 109.2(6)
C8 C7 C1 108.4(6)
C13 C8 C9 118.2(8)
C13 C8 C7 122.7(7)
C9 C8 C7 119.1(8)
C10 C9 C8 119.7(10)
C9 C10 C11 121.9(9)
C12 C11 C10 118.3(10)
C11 C12 C13 120.2(10)
C12 C13 C8 121.7(9)
C15 C14 N18 105.2(7)
C15 C14 C7 135.1(7)
N18 C14 C7 119.8(6)
C14 C15 C16 108.9(7)
C17 C16 C15 108.4(7)
N18 C17 C16 105.8(7)
N18 C17 C19 121.4(6)
C16 C17 C19 132.0(7)
C17 N18 C14 111.7(6)
C17 C19 C22 111.2(6)
C17 C19 C21 110.0(6)
C22 C19 C21 108.5(7)
C17 C19 C20 107.9(7)
C22 C19 C20 110.1(6)
C21 C19 C20 109.1(7)
C23 C22 N26 106.4(7)
C23 C22 C19 133.7(7)
N26 C22 C19 119.9(7)
C22 C23 C24 108.2(7)
C25 C24 C23 108.2(7)
C24 C25 N26 106.6(7)
C24 C25 C27 132.4(8)
N26 C25 C27 120.7(7)
C25 N26 C22 110.6(7)
C34 C27 C40 111.0(6)
C34 C27 C25 109.7(6)
C40 C27 C25 110.2(7)
C34 C27 C28 108.6(7)
C40 C27 C28 106.2(6)
C25 C27 C28 111.1(6)
C29 C28 C33 117.3(8)
C29 C28 C27 123.1(7)
C33 C28 C27 119.6(7)
C30 C29 C28 120.5(9)
C31 C30 C29 121.8(9)
C32 C31 C30 118.3(9)
C31 C32 C33 122.3(9)
C32 C33 C28 119.7(8)
C39 C34 C35 116.5(9)
C39 C34 C27 123.0(9)
C35 C34 C27 120.5(8)
C34 C35 C36 124.0(10)
C37 C36 C35 117.2(13)
C36 C37 C38 121.7(12)
C37 C38 C39 117.3(12)
C34 C39 C38 123.2(11)
C41 C40 N44 105.5(8)
C41 C40 C27 132.8(8)
N44 C40 C27 121.5(7)
C40 C41 C42 109.4(8)
C43 C42 C41 108.0(9)
C42 C43 N44 106.3(8)
C42 C43 C45 131.1(8)
N44 C43 C45 121.9(7)
C43 N44 C40 110.7(7)
C48 C45 C43 110.7(7)
C48 C45 C46 108.8(6)
C43 C45 C46 108.8(7)
C48 C45 C47 110.0(7)
C43 C45 C47 109.3(6)
C46 C45 C47 109.2(8)
C49 C48 N52 107.0(7)
C49 C48 C45 132.2(8)
N52 C48 C45 120.8(7)
C48 C49 C50 106.9(8)
C51 C50 C49 109.9(7)
C50 C51 N52 105.7(7)
C50 C51 C53 132.8(7)
N52 C51 C53 121.5(7)
C48 N52 C51 110.5(7)
C51 C53 C60 107.7(6)
C51 C53 C66 109.3(6)
C60 C53 C66 112.0(6)
C51 C53 C54 111.9(6)
C60 C53 C54 108.9(6)
C66 C53 C54 107.1(6)
C55 C54 C59 118.4(7)
C55 C54 C53 121.5(7)
C59 C54 C53 120.1(7)
C56 C55 C54 121.3(8)
C55 C56 C57 119.1(8)
C58 C57 C56 119.2(8)
C59 C58 C57 120.0(8)
C58 C59 C54 122.0(8)
C61 C60 C65 117.4(8)
C61 C60 C53 121.6(7)
C65 C60 C53 120.7(7)
C60 C61 C62 120.7(8)
C63 C62 C61 119.4(8)
C62 C63 C64 120.5(9)
C65 C64 C63 119.0(9)
C64 C65 C60 122.9(9)
C67 C66 N70 107.2(6)
C67 C66 C53 133.2(7)
N70 C66 C53 119.4(7)
C66 C67 C68 108.3(7)
C69 C68 C67 108.5(8)
C68 C69 N70 105.9(7)
C68 C69 C71 132.5(8)
N70 C69 C71 121.1(7)
C66 N70 C69 110.0(7)
C69 C71 C74 109.5(6)
C69 C71 C72 110.2(6)
C74 C71 C72 110.5(7)
C69 C71 C73 108.4(7)
C74 C71 C73 109.7(6)
C72 C71 C73 108.4(7)
N78 C74 C75 105.1(7)
N78 C74 C71 122.0(6)
C75 C74 C71 133.0(7)
C74 C75 C76 108.6(7)
C77 C76 C75 107.2(7)
C76 C77 N78 108.3(7)
C76 C77 C7 132.3(7)
N78 C77 C7 119.4(6)
C77 N78 C74 110.8(6)
C83 C82 Cl79 102.5(7)
C83 C82 Cl81 109.7(6)
Cl79 C82 Cl81 110.9(5)
C83 C82 Cl80 114.9(8)
Cl79 C82 Cl80 109.8(4)
Cl81 C82 Cl80 108.9(5)
O84B C83 O84A 85.4(15)
O84B C83 C82 108.2(19)
O84A C83 C82 117.4(14)
Cl88 Cl85 C91 83.2(10)
Cl88 Cl85 Cl90 131.0(11)
C91 Cl85 Cl90 47.8(5)
Cl89 Cl86 C91 64.8(9)
Cl90 Cl87 C91 87.9(14)
Cl90 Cl87 Cl89 130.1(14)
C91 Cl87 Cl89 49.9(5)
Cl85 Cl88 C91 74.6(10)
Cl86 Cl89 C91 87.9(11)
Cl86 Cl89 Cl87 134.4(11)
C91 Cl89 Cl87 46.6(5)
Cl87 Cl90 C91 64.4(12)
Cl87 Cl90 Cl85 103.8(13)
C91 Cl90 Cl85 44.4(5)
C92 C91 Cl87 108.8(8)
C92 C91 Cl85 118.0(9)
Cl87 C91 Cl85 111.6(8)
C92 C91 Cl89 110.8(8)
Cl87 C91 Cl89 83.6(7)
Cl85 C91 Cl89 118.7(7)
C92 C91 Cl88 107.4(8)
Cl87 C91 Cl88 133.0(8)
Cl85 C91 Cl88 22.2(3)
Cl89 C91 Cl88 110.1(6)
C92 C91 Cl90 110.9(8)
Cl87 C91 Cl90 27.6(5)
Cl85 C91 Cl90 87.8(6)
Cl89 C91 Cl90 107.6(8)
Cl88 C91 Cl90 110.0(7)
C92 C91 Cl86 99.5(7)
Cl87 C91 Cl86 110.8(8)
Cl85 C91 Cl86 107.5(6)
Cl89 C91 Cl86 27.3(4)
Cl88 C91 Cl86 91.4(5)
Cl90 C91 Cl86 134.3(8)
O93 C92 C91 107.6(9)

loop_
_geom_bond_atom_site_label_1
_geom_bond_atom_site_label_2
_geom_bond_distance
C1 C2 1.367(11)
C1 C6 1.379(12)
C1 C7 1.560(11)
C2 C3 1.349(12)
C3 C4 1.347(13)
C4 C5 1.367(13)
C5 C6 1.425(13)
C7 C77 1.517(10)
C7 C14 1.532(10)
C7 C8 1.555(11)
C8 C13 1.375(11)
C8 C9 1.391(11)
C9 C10 1.350(13)
C10 C11 1.388(14)
C11 C12 1.365(12)
C12 C13 1.366(11)
C14 C15 1.360(10)
C14 N18 1.383(9)
C15 C16 1.398(10)
C16 C17 1.367(10)
C17 N18 1.359(9)
C17 C19 1.494(10)
C19 C22 1.511(10)
C19 C21 1.541(11)
C19 C20 1.544(11)
C22 C23 1.357(11)
C22 N26 1.392(9)
C23 C24 1.441(11)
C24 C25 1.355(10)
C25 N26 1.390(9)
C25 C27 1.522(10)
C27 C34 1.504(11)
C27 C40 1.514(11)
C27 C28 1.567(10)
C28 C29 1.396(11)
C28 C33 1.399(11)
C29 C30 1.368(12)
C30 C31 1.367(12)
C31 C32 1.344(12)
C32 C33 1.383(11)
C34 C39 1.370(11)
C34 C35 1.375(12)
C35 C36 1.412(14)
C36 C37 1.374(17)
C37 C38 1.406(17)
C38 C39 1.412(13)
C40 C41 1.360(11)
C40 N44 1.388(10)
C41 C42 1.397(12)
C42 C43 1.369(11)
C43 N44 1.375(10)
C43 C45 1.505(11)
C45 C48 1.502(10)
C45 C46 1.540(11)
C45 C47 1.561(11)
C48 C49 1.377(11)
C48 N52 1.392(10)
C49 C50 1.432(11)
C50 C51 1.360(10)
C51 N52 1.401(9)
C51 C53 1.502(10)
C53 C60 1.523(10)
C53 C66 1.536(10)
C53 C54 1.564(10)
C54 C55 1.381(10)
C54 C59 1.390(11)
C55 C56 1.381(11)
C56 C57 1.408(11)
C57 C58 1.397(11)
C58 C59 1.348(11)
C60 C61 1.392(10)
C60 C65 1.397(11)
C61 C62 1.412(11)
C62 C63 1.386(12)
C63 C64 1.387(12)
C64 C65 1.371(12)
C66 C67 1.346(11)
C66 N70 1.378(9)
C67 C68 1.419(10)
C68 C69 1.358(11)
C69 N70 1.398(9)
C69 C71 1.495(10)
C71 C74 1.508(11)
C71 C72 1.526(10)
C71 C73 1.536(11)
C74 N78 1.376(9)
C74 C75 1.392(10)
C75 C76 1.419(11)
C76 C77 1.346(10)
C77 N78 1.371(9)
Cl79 C82 1.743(9)
Cl80 C82 1.764(9)
Cl81 C82 1.758(9)
C82 C83 1.652(17)
C83 O84B 1.017(19)
C83 O84A 1.182(16)
O84A O84B 1.50(2)
Cl85 Cl88 0.675(8)
Cl85 C91 1.721(12)
Cl85 Cl90 2.459(13)
Cl86 Cl89 0.878(10)
Cl86 C91 1.913(13)
Cl87 Cl90 0.845(13)
Cl87 C91 1.646(14)
Cl87 Cl89 2.251(14)
Cl88 C91 1.773(12)
Cl89 C91 1.732(13)
Cl90 C91 1.823(15)
C91 C92 1.560(15)
C92 O93 1.390(13)
